data_7231648
loop_
_publ_author_name
'Dufaye, Maxime'
'Duval, Sylvain'
'Nursiah, Kelvinraj'
'Stoclet, Gregory'
'Trivelli, Xavier'
'Loiseau, Thierry'

_publ_section_title
;
 Bottom-up synthesis of functionalized {Ce4(SiW9O34)2(l)2}
 polyoxometalates
;
_journal_issue 44
_journal_name_full CrystEngComm
_journal_page_first 7144
_journal_paper_doi 10.1039/C8CE01447G
_journal_volume 20
_journal_year 2018
_chemical_formula_sum 'C12 H42 Ce4 N6 Na4 O94.7 Si2 W18'
_chemical_formula_weight 5803.64
_space_group_crystal_system triclinic
_space_group_IT_number 2
_space_group_name_Hall '-P 1'
_space_group_name_H-M_alt 'P -1'
_symmetry_space_group_name_Hall '-P 1'
_symmetry_space_group_name_H-M 'P -1'
_atom_sites_solution_hydrogens mixed
_atom_sites_solution_primary iterative
_audit_creation_date 2017-05-12
_audit_creation_method
;
Olex2 1.2
(compiled 2017.03.28 svn.r3405 for OlexSys, GUI svn.r5337)
;
_audit_update_record
;
2018-06-21 deposited with the CCDC.
2018-10-11 downloaded from the CCDC.
;
_cell_angle_alpha 79.2760(19)
_cell_angle_beta 75.0343(17)
_cell_angle_gamma 65.2698(15)
_cell_formula_units_Z 1
_cell_length_a 12.7662(4)
_cell_length_b 13.7583(5)
_cell_length_c 15.2105(6)
_cell_measurement_reflns_used 9734
_cell_measurement_temperature 99.99
_cell_measurement_theta_max 30.45
_cell_measurement_theta_min 2.24
_cell_volume 2334.97(15)
_computing_molecular_graphics 'Olex2 (Dolomanov et al., 2009)'
_computing_publication_material 'Olex2 (Dolomanov et al., 2009)'
_computing_structure_refinement 'XL (Sheldrick, 2008)'
_computing_structure_solution 'olex2.solve (Bourhis et al., 2015)'
_diffrn_ambient_temperature 99.99
_diffrn_detector 'Bruker APEX2 area detector'
_diffrn_detector_area_resol_mean 7.9
_diffrn_detector_type 'CCD area detector'
_diffrn_measured_fraction_theta_full 0.999
_diffrn_measured_fraction_theta_max 0.989
_diffrn_measurement_device 'three-circle diffractometer'
_diffrn_measurement_device_type 'Bruker SMART APEX2 area detector'
_diffrn_measurement_method '\f and \w scans'
_diffrn_radiation_monochromator 'mirror optics'
_diffrn_radiation_probe x-ray
_diffrn_radiation_type MoK\a
_diffrn_radiation_wavelength 0.71073
_diffrn_reflns_av_R_equivalents 0.0470
_diffrn_reflns_av_unetI/netI 0.0377
_diffrn_reflns_Laue_measured_fraction_full 0.999
_diffrn_reflns_Laue_measured_fraction_max 0.989
_diffrn_reflns_limit_h_max 17
_diffrn_reflns_limit_h_min -18
_diffrn_reflns_limit_k_max 19
_diffrn_reflns_limit_k_min -19
_diffrn_reflns_limit_l_max 21
_diffrn_reflns_limit_l_min -21
_diffrn_reflns_number 87632
_diffrn_reflns_point_group_measured_fraction_full 0.999
_diffrn_reflns_point_group_measured_fraction_max 0.989
_diffrn_reflns_theta_full 25.242
_diffrn_reflns_theta_max 30.526
_diffrn_reflns_theta_min 1.636
_diffrn_source 'microfocus sealed X-ray tube'
_diffrn_source_type 'Incoatec I\ms'
_diffrn_standards_number 0
_exptl_absorpt_coefficient_mu 24.139
_exptl_absorpt_correction_T_max 0.7461
_exptl_absorpt_correction_T_min 0.4164
_exptl_absorpt_correction_type multi-scan
_exptl_absorpt_process_details
'SADABS-2014/5 (Bruker,2014/5) was used for absorption correction. wR2(int) was 0.1234 before and 0.0594 after correction. The Ratio of minimum to maximum transmission is 0.5581. The \l/2 correction factor is Not present.'
_exptl_crystal_colour 'clear yellow'
_exptl_crystal_colour_lustre clear
_exptl_crystal_colour_primary yellow
_exptl_crystal_density_diffrn 4.127
_exptl_crystal_description block
_exptl_crystal_F_000 2550
_exptl_crystal_size_max 0.16
_exptl_crystal_size_mid 0.13
_exptl_crystal_size_min 0.11
_refine_diff_density_max 3.773
_refine_diff_density_min -2.123
_refine_diff_density_rms 0.323
_refine_ls_extinction_method none
_refine_ls_goodness_of_fit_ref 1.019
_refine_ls_hydrogen_treatment mixed
_refine_ls_matrix_type full
_refine_ls_number_parameters 686
_refine_ls_number_reflns 14135
_refine_ls_number_restraints 19
_refine_ls_restrained_S_all 1.018
_refine_ls_R_factor_all 0.0337
_refine_ls_R_factor_gt 0.0262
_refine_ls_shift/su_max 0.001
_refine_ls_shift/su_mean 0.000
_refine_ls_structure_factor_coef Fsqd
_refine_ls_weighting_details 'w=1/[\s^2^(Fo^2^)+(0.0244P)^2^+14.1615P] where P=(Fo^2^+2Fc^2^)/3'
_refine_ls_weighting_scheme calc
_refine_ls_wR_factor_gt 0.0586
_refine_ls_wR_factor_ref 0.0612
_reflns_Friedel_coverage 0.000
_reflns_number_gt 12288
_reflns_number_total 14135
_reflns_threshold_expression 'I > 2\s(I)'
_cod_data_source_file c8ce01447g2.cif
_cod_data_source_block kns02
_cod_depositor_comments
;
Adding full bibliography for 7231646--7231650.cif.

2023-11-23
Z value and formula fixed to values more according to usual
chemical conventions.                 miguel
;
_cod_original_formula_sum 'C6 H21 Ce2 N3 Na2 O47.35 Si W9'
_cod_original_formula_weight 2901.82
_cod_original_formula_moiety 'C6 H13 Ce2 N Na2 O45.35 Si W9, 2(O), 2(H4 N)'
_cod_original_formula_units_Z 2
_cod_original_cell_volume 2334.98(15)
_cod_database_code 7231648
_shelx_shelxl_version_number 2014/7
_shelx_space_group_comment
;
The symmetry employed for this shelxl refinement is uniquely defined
by the following loop, which should always be used as a source of
symmetry information in preference to the above space-group names.
They are only intended as comments.
;
_olex2_refinement_description
;
1. Fixed Uiso
 At 1.2 times of:
  All C(H,H) groups, All N(H,H,H) groups
2. Restrained distances
 N2-H2D = N2-H2C = N2-H2E = N2-H2F
 0.91 with sigma of 0.02
 N3-H3E = N3-H3D = N3-H3C
 0.91 with sigma of 0.02
 H2F-H2D
 1.486 with sigma of 0.04
 H2D-H2C
 1.486 with sigma of 0.04
 H2D-H2E
 1.486 with sigma of 0.04
 H2E-H2F
 1.486 with sigma of 0.04
 H2E-H2C
 1.486 with sigma of 0.04
 H2C-H2F
 1.486 with sigma of 0.04
 H3E-H3D
 1.486 with sigma of 0.04
 H3E-H3C
 1.486 with sigma of 0.04
 H3E-H3F
 1.486 with sigma of 0.04
 H3D-H3C
 1.486 with sigma of 0.04
 H3D-H3F
 1.486 with sigma of 0.04
 H3F-H3C
 1.486 with sigma of 0.04
3. Others
 Fixed Sof: Na2(0.5) OW11(0.5) OW4(0.5) OW3(0.35)
 Fixed Uiso: H2F(0.02) H3F(0.04)
4.a Secondary CH2 refined with riding coordinates:
 C2(H2A,H2B), C4(H4A,H4B), C3(H3A,H3B), C6(H6A,H6B), C5(H5A,H5B)
4.b Idealised Me refined as rotating group:
 N1(H1A,H1B,H1C)
;
_olex2_exptl_crystal_mounting_method 'mitegen loop'
_olex2_submission_special_instructions 'No special instructions were received'

loop_
_space_group_symop_operation_xyz
'x, y, z'
'-x, -y, -z'

loop_
_atom_site_label
_atom_site_type_symbol
_atom_site_fract_x
_atom_site_fract_y
_atom_site_fract_z
_atom_site_U_iso_or_equiv
_atom_site_adp_type
_atom_site_occupancy
_atom_site_site_symmetry_order
_atom_site_calc_flag
_atom_site_refinement_flags_posn
_atom_site_refinement_flags_adp
_atom_site_refinement_flags_occupancy
W4 W 0.23896(2) 0.33769(2) 0.27898(2) 0.00555(4) Uani 1 1 d . . .
W5 W 0.40439(2) 0.41680(2) 0.36694(2) 0.00553(4) Uani 1 1 d . . .
W1 W 0.21225(2) 0.55998(2) 0.09015(2) 0.00688(5) Uani 1 1 d . . .
W3 W 0.11473(2) 0.81271(2) 0.14254(2) 0.00705(5) Uani 1 1 d . . .
W6 W 0.28797(2) 0.69964(2) 0.42130(2) 0.00592(4) Uani 1 1 d . . .
W7 W 0.02940(2) 0.87551(2) 0.38564(2) 0.00615(4) Uani 1 1 d . . .
Ce1 Ce 0.14333(2) 0.40476(2) 0.51856(2) 0.00506(6) Uani 1 1 d . . .
Ce2 Ce 0.02478(3) 0.68309(2) 0.59848(2) 0.00629(6) Uani 1 1 d . . .
Si1 Si 0.12673(12) 0.61179(11) 0.32438(10) 0.0045(3) Uani 1 1 d . . .
O29 O 0.1786(3) 0.2941(3) 0.4001(3) 0.0068(7) Uani 1 1 d . . .
O8 O 0.2589(3) 0.4308(3) 0.1743(3) 0.0075(7) Uani 1 1 d . . .
O18 O -0.2751(3) 0.9026(3) 0.2549(3) 0.0096(8) Uani 1 1 d . . .
O34 O 0.1435(3) 0.4915(3) 0.6429(3) 0.0069(7) Uani 1 1 d . . .
O7 O 0.1871(3) 0.6405(3) 0.2190(3) 0.0062(7) Uani 1 1 d . . .
O26 O 0.2022(3) 0.4857(3) 0.3573(3) 0.0060(7) Uani 1 1 d . . .
O9 O 0.4162(3) 0.4993(3) 0.2465(3) 0.0084(7) Uani 1 1 d . . .
O25 O 0.3857(3) 0.3147(3) 0.3047(3) 0.0080(7) Uani 1 1 d . . .
O32 O -0.0215(3) 0.8356(3) 0.5044(3) 0.0093(8) Uani 1 1 d . . .
O5 O 0.0789(3) 0.9269(3) 0.0680(3) 0.0118(8) Uani 1 1 d . . .
O12 O -0.0342(3) 0.8021(3) 0.1841(3) 0.0077(7) Uani 1 1 d . . .
O30 O 0.3373(3) 0.3715(3) 0.4783(3) 0.0096(8) Uani 1 1 d . . .
O17 O -0.1675(3) 0.6838(3) 0.2286(3) 0.0077(7) Uani 1 1 d . . .
O13 O 0.0557(3) 0.5651(3) 0.1472(3) 0.0085(7) Uani 1 1 d . . .
O11 O 0.0980(3) 0.8658(3) 0.2498(3) 0.0093(8) Uani 1 1 d . . .
O20 O -0.0283(3) 1.0132(3) 0.3828(3) 0.0108(8) Uani 1 1 d . . .
O6 O 0.1460(3) 0.7066(3) 0.0567(3) 0.0104(8) Uani 1 1 d . . .
O27 O 0.1333(3) 0.6947(3) 0.3833(3) 0.0074(7) Uani 1 1 d . . .
O10 O 0.3453(3) 0.7019(3) 0.2816(3) 0.0098(8) Uani 1 1 d . . .
O2 O 0.3603(3) 0.5639(3) 0.0834(3) 0.0104(8) Uani 1 1 d . . .
O15 O 0.0685(3) 0.4048(3) 0.2734(3) 0.0075(7) Uani 1 1 d . . .
O21 O 0.1858(3) 0.8484(3) 0.3978(3) 0.0089(8) Uani 1 1 d . . .
O35 O 0.0251(3) 0.5787(3) 0.5103(3) 0.0069(7) Uani 1 1 d . . .
O3 O 0.5168(3) 0.6330(3) 0.1267(3) 0.0122(8) Uani 1 1 d . . .
O28 O -0.0090(3) 0.6274(3) 0.3277(3) 0.0055(7) Uani 1 1 d . . .
O31 O 0.2072(3) 0.6850(3) 0.5360(3) 0.0078(7) Uani 1 1 d . . .
O14 O 0.2858(3) 0.2223(3) 0.2265(3) 0.0103(8) Uani 1 1 d . . .
O1 O 0.2358(3) 0.5077(3) -0.0112(3) 0.0123(8) Uani 1 1 d . . .
O23 O 0.3678(3) 0.5501(3) 0.4113(3) 0.0088(7) Uani 1 1 d . . .
W9 W -0.06128(2) 0.53804(2) 0.23788(2) 0.00523(4) Uani 1 1 d . . .
W8 W -0.15753(2) 0.79327(2) 0.28819(2) 0.00536(4) Uani 1 1 d . . .
O4 O 0.2832(3) 0.7657(3) 0.1172(3) 0.0107(8) Uani 1 1 d . . .
O36 O -0.0873(3) 0.8240(3) 0.7024(3) 0.0106(8) Uani 1 1 d . . .
O19 O -0.0932(3) 0.8566(3) 0.3493(3) 0.0095(8) Uani 1 1 d . . .
O16 O -0.1174(3) 0.4906(3) 0.1726(3) 0.0095(8) Uani 1 1 d . . .
O24 O 0.5529(3) 0.3515(3) 0.3662(3) 0.0093(8) Uani 1 1 d . . .
O37 O 0.0930(4) 0.7246(3) 0.7198(3) 0.0136(8) Uani 1 1 d . . .
O22 O 0.3987(3) 0.7287(3) 0.4410(3) 0.0119(8) Uani 1 1 d . . .
C1 C -0.0045(5) 0.8018(4) 0.7445(4) 0.0107(11) Uani 1 1 d . . .
C2 C -0.0219(5) 0.8653(5) 0.8200(4) 0.0155(12) Uani 1 1 d . . .
H2A H -0.1028 0.9213 0.8289 0.019 Uiso 1 1 calc R . .
H2B H 0.0337 0.9019 0.8026 0.019 Uiso 1 1 calc R . .
C4 C -0.0880(6) 0.7372(6) 0.9456(5) 0.0273(16) Uani 1 1 d . . .
H4A H -0.0880 0.6996 0.8961 0.033 Uiso 1 1 calc R . .
H4B H -0.0601 0.6827 0.9960 0.033 Uiso 1 1 calc R . .
C3 C -0.0031(6) 0.7964(5) 0.9092(5) 0.0224(14) Uani 1 1 d . . .
H3A H -0.0130 0.8426 0.9560 0.027 Uiso 1 1 calc R . .
H3B H 0.0789 0.7424 0.9006 0.027 Uiso 1 1 calc R . .
C6 C -0.3028(7) 0.7649(6) 1.0067(5) 0.0318(17) Uani 1 1 d . . .
H6A H -0.3819 0.8219 1.0238 0.038 Uiso 1 1 calc R . .
H6B H -0.3025 0.7329 0.9534 0.038 Uiso 1 1 calc R . .
C5 C -0.2115(6) 0.8150(6) 0.9798(6) 0.0321(17) Uani 1 1 d . . .
H5A H -0.2347 0.8743 0.9315 0.039 Uiso 1 1 calc R . .
H5B H -0.2120 0.8465 1.0334 0.039 Uiso 1 1 calc R . .
N1 N -0.2802(5) 0.6809(4) 1.0840(4) 0.0218(12) Uani 1 1 d . . .
H1A H -0.2157 0.6219 1.0648 0.026 Uiso 1 1 calc GR . .
H1B H -0.3437 0.6628 1.1052 0.026 Uiso 1 1 calc GR . .
H1C H -0.2673 0.7064 1.1296 0.026 Uiso 1 1 calc GR . .
Na7 Na 0.5000 0.0000 0.5000 0.0179(7) Uani 1 2 d S T P
OW6 O 0.3014(4) 0.0434(4) 0.4997(3) 0.0203(10) Uani 1 1 d . . .
OW7 O 0.4706(4) 0.1502(3) 0.5667(3) 0.0153(9) Uani 1 1 d . . .
OW5 O 0.5175(4) 0.0894(3) 0.3431(3) 0.0209(10) Uani 1 1 d . . .
Na6 Na 0.4930(2) 0.0560(2) 0.7121(2) 0.0243(6) Uani 1 1 d . . .
OW9 O 0.5429(6) -0.0441(5) 0.8518(5) 0.0527(18) Uani 1 1 d . . .
OW10 O 0.4498(4) 0.2217(4) 0.7593(4) 0.0285(11) Uani 1 1 d . . .
OW12 O 0.3750(4) 0.4316(4) 0.6648(4) 0.0251(11) Uani 1 1 d . . .
N3 N 0.2985(5) 0.5870(4) 0.7970(4) 0.0197(12) Uani 1 1 d D . .
OW2 O 0.4420(5) 0.6588(4) -0.0985(4) 0.0361(14) Uani 1 1 d . . .
Na2 Na 0.1850(5) 0.9840(4) -0.0970(4) 0.0263(13) Uani 0.5 1 d . . .
N2 N 0.2679(5) 0.8581(4) 0.6080(4) 0.0192(11) Uani 1 1 d D . .
OW1 O 0.3147(5) 0.8329(5) -0.2158(4) 0.0407(14) Uani 1 1 d . . .
OW11 O 0.3928(8) -0.1249(8) 0.9621(7) 0.022(2) Uani 0.5 1 d . . .
OW4 O 0.3641(10) -0.0859(8) 1.1372(8) 0.031(2) Uani 0.5 1 d . . .
W2 W 0.37968(2) 0.63409(2) 0.17865(2) 0.00675(5) Uani 1 1 d . . .
OW3 O 0.3746(15) -0.0802(14) 1.0213(13) 0.046(5) Uani 0.35 1 d . . .
O33 O -0.2296(3) 0.7493(3) 0.4006(3) 0.0079(7) Uani 1 1 d . . .
OW8 O 0.7110(4) 0.0012(3) 0.6670(3) 0.0208(10) Uani 1 1 d . . .
H2C H 0.278(5) 0.858(5) 0.665(2) 0.02(2) Uiso 1 1 d D . .
H2D H 0.1900(19) 0.878(4) 0.609(4) 0.009(16) Uiso 1 1 d D . .
H2E H 0.287(5) 0.912(4) 0.572(4) 0.05(3) Uiso 1 1 d D . .
H2F H 0.314(4) 0.796(3) 0.583(4) 0.020 Uiso 1 1 d D . .
H3C H 0.356(4) 0.606(5) 0.805(4) 0.02(2) Uiso 1 1 d D . .
H3D H 0.273(7) 0.557(7) 0.853(3) 0.12(5) Uiso 1 1 d D . .
H3E H 0.237(4) 0.647(4) 0.784(5) 0.06(3) Uiso 1 1 d D . .
H3F H 0.329(5) 0.538(5) 0.757(4) 0.040 Uiso 1 1 d D . .

loop_
_atom_site_aniso_label
_atom_site_aniso_U_11
_atom_site_aniso_U_22
_atom_site_aniso_U_33
_atom_site_aniso_U_23
_atom_site_aniso_U_13
_atom_site_aniso_U_12
W4 0.00468(9) 0.00527(9) 0.00571(11) -0.00066(7) -0.00076(7) -0.00109(7)
W5 0.00368(9) 0.00558(9) 0.00643(11) 0.00046(7) -0.00106(7) -0.00133(7)
W1 0.00670(10) 0.00865(9) 0.00462(11) -0.00062(8) -0.00043(8) -0.00275(8)
W3 0.00653(10) 0.00689(9) 0.00617(11) 0.00179(8) -0.00084(8) -0.00233(7)
W6 0.00465(9) 0.00647(9) 0.00733(11) -0.00027(7) -0.00146(8) -0.00283(7)
W7 0.00588(9) 0.00459(9) 0.00801(11) 0.00016(7) -0.00199(8) -0.00203(7)
Ce1 0.00439(13) 0.00511(12) 0.00507(15) 0.00013(10) -0.00095(11) -0.00152(10)
Ce2 0.00647(13) 0.00577(12) 0.00694(15) -0.00036(10) -0.00145(11) -0.00273(10)
Si1 0.0036(6) 0.0043(6) 0.0044(7) 0.0001(5) -0.0001(5) -0.0010(5)
O29 0.0087(18) 0.0068(16) 0.0045(19) -0.0043(14) -0.0004(14) -0.0016(14)
O8 0.0060(17) 0.0080(17) 0.0054(19) 0.0003(14) 0.0021(14) -0.0020(14)
O18 0.0073(18) 0.0065(17) 0.014(2) 0.0032(15) -0.0039(15) -0.0024(14)
O34 0.0073(17) 0.0053(16) 0.008(2) -0.0012(14) -0.0025(14) -0.0016(14)
O7 0.0041(17) 0.0075(16) 0.0054(19) 0.0018(14) -0.0006(14) -0.0020(13)
O26 0.0065(17) 0.0066(16) 0.0034(19) -0.0011(14) 0.0018(14) -0.0024(14)
O9 0.0071(18) 0.0080(17) 0.008(2) 0.0019(14) 0.0005(15) -0.0031(14)
O25 0.0057(17) 0.0073(16) 0.010(2) -0.0032(15) -0.0024(15) 0.0002(14)
O32 0.0107(19) 0.0089(17) 0.006(2) -0.0013(15) 0.0002(15) -0.0021(14)
O5 0.015(2) 0.0117(18) 0.008(2) 0.0030(15) -0.0022(16) -0.0052(16)
O12 0.0071(17) 0.0079(17) 0.007(2) -0.0002(14) -0.0021(14) -0.0019(14)
O30 0.0067(18) 0.0113(18) 0.010(2) 0.0019(15) -0.0018(15) -0.0036(15)
O17 0.0045(17) 0.0125(18) 0.0061(19) -0.0013(15) -0.0018(14) -0.0028(14)
O13 0.0098(18) 0.0077(17) 0.007(2) 0.0028(14) -0.0032(15) -0.0030(14)
O11 0.0080(18) 0.0092(17) 0.010(2) -0.0013(15) -0.0002(15) -0.0037(14)
O20 0.0106(19) 0.0098(18) 0.012(2) -0.0020(15) -0.0015(16) -0.0037(15)
O6 0.0130(19) 0.0068(17) 0.013(2) 0.0053(15) -0.0116(16) -0.0030(15)
O27 0.0105(18) 0.0073(16) 0.007(2) -0.0005(14) -0.0032(15) -0.0051(14)
O10 0.0062(18) 0.0081(17) 0.014(2) -0.0021(15) 0.0005(15) -0.0025(14)
O2 0.0058(18) 0.0118(18) 0.013(2) -0.0031(16) -0.0009(15) -0.0023(15)
O15 0.0080(18) 0.0065(16) 0.008(2) -0.0003(14) -0.0011(15) -0.0030(14)
O21 0.0096(18) 0.0066(17) 0.012(2) -0.0004(15) -0.0028(15) -0.0038(14)
O35 0.0092(18) 0.0066(16) 0.0041(19) 0.0006(14) -0.0005(14) -0.0033(14)
O3 0.0072(18) 0.0154(19) 0.011(2) -0.0006(16) 0.0009(15) -0.0035(15)
O28 0.0034(16) 0.0065(16) 0.0044(19) 0.0009(14) 0.0000(14) -0.0009(13)
O31 0.0076(18) 0.0085(17) 0.008(2) -0.0032(14) -0.0006(15) -0.0034(14)
O14 0.0089(18) 0.0083(17) 0.013(2) -0.0033(15) -0.0003(16) -0.0027(14)
O1 0.0103(19) 0.0138(19) 0.012(2) -0.0046(16) -0.0019(16) -0.0023(15)
O23 0.0060(17) 0.0095(17) 0.010(2) -0.0017(15) -0.0005(15) -0.0021(14)
W9 0.00463(9) 0.00602(9) 0.00507(10) -0.00026(7) -0.00156(7) -0.00186(7)
W8 0.00432(9) 0.00508(9) 0.00598(11) 0.00069(7) -0.00138(7) -0.00146(7)
O4 0.0085(18) 0.0127(18) 0.010(2) 0.0042(15) -0.0022(15) -0.0052(15)
O36 0.0088(18) 0.0116(18) 0.010(2) 0.0002(15) -0.0022(15) -0.0034(15)
O19 0.0083(18) 0.0085(17) 0.011(2) -0.0007(15) -0.0021(15) -0.0028(14)
O16 0.0112(19) 0.0106(18) 0.007(2) -0.0003(15) -0.0016(15) -0.0054(15)
O24 0.0069(18) 0.0092(17) 0.011(2) 0.0005(15) -0.0029(15) -0.0028(14)
O37 0.014(2) 0.0143(19) 0.014(2) -0.0030(16) -0.0048(17) -0.0059(16)
O22 0.0114(19) 0.0146(19) 0.012(2) -0.0017(16) -0.0017(16) -0.0076(16)
C1 0.014(3) 0.013(2) 0.006(3) 0.003(2) -0.002(2) -0.009(2)
C2 0.019(3) 0.012(3) 0.016(3) -0.002(2) -0.004(2) -0.007(2)
C4 0.034(4) 0.022(3) 0.022(4) 0.006(3) -0.004(3) -0.011(3)
C3 0.023(3) 0.026(3) 0.018(4) -0.001(3) -0.009(3) -0.007(3)
C6 0.026(4) 0.044(4) 0.020(4) 0.007(3) -0.003(3) -0.013(3)
C5 0.026(4) 0.030(4) 0.037(5) 0.008(3) -0.005(3) -0.013(3)
N1 0.021(3) 0.021(3) 0.027(3) -0.001(2) -0.012(2) -0.007(2)
Na7 0.0131(17) 0.0125(15) 0.027(2) -0.0067(14) -0.0027(15) -0.0023(13)
OW6 0.015(2) 0.020(2) 0.026(3) -0.0072(19) -0.0039(19) -0.0041(18)
OW7 0.011(2) 0.0114(19) 0.023(3) -0.0030(17) -0.0033(17) -0.0033(16)
OW5 0.021(2) 0.0108(19) 0.027(3) 0.0004(18) -0.007(2) -0.0017(17)
Na6 0.0236(14) 0.0208(13) 0.0254(16) -0.0024(11) -0.0014(12) -0.0074(11)
OW9 0.045(4) 0.035(3) 0.042(4) 0.003(3) 0.003(3) 0.009(3)
OW10 0.031(3) 0.028(3) 0.026(3) -0.014(2) -0.002(2) -0.009(2)
OW12 0.014(2) 0.030(3) 0.032(3) -0.011(2) -0.003(2) -0.0060(19)
N3 0.015(3) 0.022(3) 0.022(3) 0.000(2) 0.000(2) -0.010(2)
OW2 0.033(3) 0.024(3) 0.030(3) 0.001(2) 0.009(2) -0.001(2)
Na2 0.019(3) 0.027(3) 0.017(3) 0.012(2) 0.003(2) -0.004(2)
N2 0.013(3) 0.015(2) 0.024(3) -0.004(2) -0.004(2) 0.000(2)
OW1 0.040(3) 0.049(3) 0.025(3) 0.000(3) -0.007(3) -0.009(3)
OW11 0.024(5) 0.032(5) 0.012(5) 0.001(4) -0.006(4) -0.011(4)
OW4 0.047(7) 0.022(5) 0.037(7) -0.001(4) -0.028(5) -0.017(5)
W2 0.00508(9) 0.00789(9) 0.00665(11) 0.00068(8) -0.00040(8) -0.00295(7)
OW3 0.043(10) 0.043(10) 0.045(12) 0.003(9) 0.022(8) -0.030(8)
O33 0.0058(17) 0.0104(17) 0.007(2) 0.0019(15) -0.0019(14) -0.0036(14)
OW8 0.016(2) 0.015(2) 0.033(3) -0.0014(19) -0.003(2) -0.0094(17)

loop_
_atom_type_symbol
_atom_type_description
_atom_type_scat_dispersion_real
_atom_type_scat_dispersion_imag
_atom_type_scat_source
C C 0.0033 0.0016 'International Tables Vol C Tables 4.2.6.8 and 6.1.1.4'
H H 0.0000 0.0000 'International Tables Vol C Tables 4.2.6.8 and 6.1.1.4'
Ce Ce -0.2486 2.6331 'International Tables Vol C Tables 4.2.6.8 and 6.1.1.4'
N N 0.0061 0.0033 'International Tables Vol C Tables 4.2.6.8 and 6.1.1.4'
Na Na 0.0362 0.0249 'International Tables Vol C Tables 4.2.6.8 and 6.1.1.4'
O O 0.0106 0.0060 'International Tables Vol C Tables 4.2.6.8 and 6.1.1.4'
Si Si 0.0817 0.0704 'International Tables Vol C Tables 4.2.6.8 and 6.1.1.4'
W W -0.8490 6.8722 'International Tables Vol C Tables 4.2.6.8 and 6.1.1.4'

loop_
_geom_angle_atom_site_label_1
_geom_angle_atom_site_label_2
_geom_angle_atom_site_label_3
_geom_angle
_geom_angle_site_symmetry_1
_geom_angle_site_symmetry_3
Ce2 W4 Ce1 63.067(8) 2_566 .
O29 W4 Ce1 35.23(11) . .
O29 W4 Ce2 42.93(11) . 2_566
O29 W4 O26 78.40(14) . .
O29 W4 O25 93.82(16) . .
O29 W4 O15 82.06(16) . .
O8 W4 Ce1 126.64(11) . .
O8 W4 Ce2 127.26(11) . 2_566
O8 W4 O29 158.52(15) . .
O8 W4 O26 83.41(15) . .
O8 W4 O25 92.20(16) . .
O8 W4 O15 85.57(15) . .
O26 W4 Ce1 43.49(9) . .
O26 W4 Ce2 91.47(9) . 2_566
O25 W4 Ce1 79.95(12) . .
O25 W4 Ce2 136.72(12) . 2_566
O25 W4 O26 74.41(14) . .
O25 W4 O15 161.04(15) . .
O15 W4 Ce1 86.29(11) . .
O15 W4 Ce2 41.70(11) . 2_566
O15 W4 O26 86.63(14) . .
O14 W4 Ce1 134.74(14) . .
O14 W4 Ce2 93.90(13) . 2_566
O14 W4 O29 101.15(17) . .
O14 W4 O8 98.52(18) . .
O14 W4 O26 171.48(15) . .
O14 W4 O25 97.18(17) . .
O14 W4 O15 101.77(16) . .
O26 W5 Ce1 45.62(9) . .
O9 W5 Ce1 127.49(11) . .
O9 W5 O26 82.02(14) . .
O25 W5 Ce1 82.45(11) . .
O25 W5 O26 73.06(13) . .
O25 W5 O9 86.17(16) . .
O30 W5 Ce1 32.05(12) . .
O30 W5 O26 77.65(15) . .
O30 W5 O9 158.97(16) . .
O30 W5 O25 93.00(17) . .
O30 W5 O23 89.82(17) . .
O23 W5 Ce1 88.39(11) . .
O23 W5 O26 85.98(14) . .
O23 W5 O9 83.36(16) . .
O23 W5 O25 157.69(15) . .
O24 W5 Ce1 134.47(13) . .
O24 W5 O26 171.70(15) . .
O24 W5 O9 97.86(17) . .
O24 W5 O25 98.64(16) . .
O24 W5 O30 103.03(18) . .
O24 W5 O23 102.27(17) . .
O8 W1 O7 81.41(14) . .
O13 W1 O8 82.39(15) . .
O13 W1 O7 82.20(14) . .
O6 W1 O8 156.05(17) . .
O6 W1 O7 75.31(15) . .
O6 W1 O13 88.87(16) . .
O6 W1 O2 92.12(16) . .
O2 W1 O8 87.48(16) . .
O2 W1 O7 75.66(15) . .
O2 W1 O13 156.80(17) . .
O1 W1 O8 102.30(17) . .
O1 W1 O7 175.17(16) . .
O1 W1 O13 101.27(17) . .
O1 W1 O6 101.26(18) . .
O1 W1 O2 101.26(18) . .
O5 W3 O7 168.97(16) . .
O5 W3 O12 100.56(17) . .
O5 W3 O11 102.62(18) . .
O5 W3 O6 98.25(17) . .
O5 W3 O4 100.18(18) . .
O12 W3 O7 84.59(14) . .
O12 W3 O6 84.91(16) . .
O12 W3 O4 157.76(16) . .
O11 W3 O7 86.99(15) . .
O11 W3 O12 90.51(16) . .
O11 W3 O6 159.12(16) . .
O11 W3 O4 92.74(17) . .
O6 W3 O7 72.32(14) . .
O4 W3 O7 73.63(14) . .
O4 W3 O6 84.25(16) . .
O10 W6 O27 80.82(15) . .
O21 W6 O27 74.52(14) . .
O21 W6 O10 85.49(16) . .
O31 W6 O27 82.85(15) . .
O31 W6 O10 163.03(16) . .
O31 W6 O21 94.57(17) . .
O31 W6 O23 94.41(17) . .
O23 W6 O27 89.53(15) . .
O23 W6 O10 80.93(16) . .
O23 W6 O21 160.54(17) . .
O22 W6 O27 168.88(16) . .
O22 W6 O10 95.25(17) . .
O22 W6 O21 94.88(17) . .
O22 W6 O31 101.65(18) . .
O22 W6 O23 100.17(17) . .
O32 W7 O11 159.99(16) . .
O32 W7 O27 81.64(15) . .
O32 W7 O21 95.89(17) . .
O32 W7 O19 91.28(17) . .
O11 W7 O27 79.76(14) . .
O20 W7 O32 102.58(18) . .
O20 W7 O11 96.87(17) . .
O20 W7 O27 171.22(16) . .
O20 W7 O21 98.29(17) . .
O20 W7 O19 99.57(17) . .
O21 W7 O11 85.87(16) . .
O21 W7 O27 73.48(14) . .
O19 W7 O11 80.76(16) . .
O19 W7 O27 87.94(14) . .
O19 W7 O21 158.80(16) . .
W5 Ce1 W4 55.207(7) . .
W5 Ce1 Ce1 120.204(13) . 2_566
W5 Ce1 W8 121.475(9) . 2_566
Ce1 Ce1 W4 92.109(11) 2_566 .
O29 Ce1 W4 26.99(9) . .
O29 Ce1 W5 75.93(9) . .
O29 Ce1 Ce1 95.79(9) . 2_566
O29 Ce1 O34 169.19(12) . .
O29 Ce1 O26 66.26(12) . .
O29 Ce1 O28 116.01(12) . 2_566
O29 Ce1 W8 99.01(9) . 2_566
O34 Ce1 W4 152.54(9) . .
O34 Ce1 W5 98.77(9) . .
O34 Ce1 Ce1 95.02(8) . 2_566
O34 Ce1 O26 116.05(12) . .
O34 Ce1 O28 66.01(12) . 2_566
O34 Ce1 W8 75.52(9) . 2_566
O26 Ce1 W4 39.51(8) . .
O26 Ce1 W5 41.71(8) . .
O26 Ce1 Ce1 80.24(8) . 2_566
O26 Ce1 O28 159.08(11) . 2_566
O26 Ce1 W8 158.37(8) . 2_566
O30 Ce1 W4 73.40(10) . .
O30 Ce1 W5 25.28(10) . .
O30 Ce1 Ce1 143.22(10) . 2_566
O30 Ce1 O29 86.23(13) . .
O30 Ce1 O34 85.27(13) . .
O30 Ce1 O26 66.99(13) . .
O30 Ce1 O28 132.77(13) . 2_566
O30 Ce1 W8 97.43(10) . 2_566
O35 Ce1 W4 104.10(10) . .
O35 Ce1 W4 79.31(10) 2_566 .
O35 Ce1 W5 130.57(10) 2_566 .
O35 Ce1 W5 99.76(9) . .
O35 Ce1 Ce1 35.77(9) 2_566 2_566
O35 Ce1 Ce1 35.45(9) . 2_566
O35 Ce1 O29 120.92(13) . .
O35 Ce1 O29 69.31(13) 2_566 .
O35 Ce1 O34 120.32(13) 2_566 .
O35 Ce1 O34 68.94(13) . .
O35 Ce1 O26 91.34(13) 2_566 .
O35 Ce1 O26 72.68(12) . .
O35 Ce1 O30 152.70(14) 2_566 .
O35 Ce1 O30 114.55(13) . .
O35 Ce1 O35 71.22(15) 2_566 .
O35 Ce1 O28 90.03(12) . 2_566
O35 Ce1 O28 71.55(12) 2_566 2_566
O35 Ce1 W8 128.80(10) . 2_566
O35 Ce1 W8 98.21(9) 2_566 2_566
O35 Ce1 O33 113.36(13) 2_566 2_566
O35 Ce1 O33 151.05(14) . 2_566
O28 Ce1 W4 141.46(8) 2_566 .
O28 Ce1 W5 157.70(8) 2_566 .
O28 Ce1 Ce1 78.84(8) 2_566 2_566
O28 Ce1 W8 41.12(8) 2_566 2_566
W8 Ce1 W4 123.485(9) 2_566 .
W8 Ce1 Ce1 118.318(13) 2_566 2_566
O33 Ce1 W4 104.83(10) 2_566 .
O33 Ce1 W5 97.51(9) 2_566 .
O33 Ce1 Ce1 141.55(9) 2_566 2_566
O33 Ce1 O29 85.76(13) 2_566 .
O33 Ce1 O34 85.62(13) 2_566 .
O33 Ce1 O26 133.53(13) 2_566 .
O33 Ce1 O30 75.21(13) 2_566 .
O33 Ce1 O28 66.33(12) 2_566 2_566
O33 Ce1 W8 25.21(10) 2_566 2_566
W4 Ce2 Ce1 60.945(8) 2_566 2_566
W4 Ce2 W9 65.714(7) 2_566 2_566
O29 Ce2 W4 31.39(9) 2_566 2_566
O29 Ce2 Ce1 38.89(8) 2_566 2_566
O29 Ce2 O34 109.88(12) 2_566 .
O29 Ce2 W9 91.83(9) 2_566 2_566
O29 Ce2 C1 103.47(14) 2_566 .
O34 Ce2 W4 92.41(9) . 2_566
O34 Ce2 Ce1 90.11(8) . 2_566
O34 Ce2 W9 31.93(9) . 2_566
O34 Ce2 C1 106.35(14) . .
O32 Ce2 W4 107.69(10) . 2_566
O32 Ce2 Ce1 87.41(10) . 2_566
O32 Ce2 O29 82.96(13) . 2_566
O32 Ce2 O34 155.27(13) . .
O32 Ce2 O15 139.69(13) . 2_566
O32 Ce2 O31 79.02(14) . .
O32 Ce2 W9 172.68(10) . 2_566
O32 Ce2 O36 76.28(13) . .
O32 Ce2 O37 104.19(14) . .
O32 Ce2 C1 90.25(15) . .
O15 Ce2 W4 33.41(9) 2_566 2_566
O15 Ce2 Ce1 79.44(9) 2_566 2_566
O15 Ce2 O29 63.01(12) 2_566 2_566
O15 Ce2 O34 63.42(12) 2_566 .
O15 Ce2 W9 33.22(9) 2_566 2_566
O15 Ce2 O36 76.81(13) 2_566 .
O15 Ce2 O37 82.21(13) 2_566 .
O15 Ce2 C1 78.28(14) 2_566 .
O35 Ce2 W4 84.92(10) . 2_566
O35 Ce2 Ce1 30.71(10) . 2_566
O35 Ce2 O29 69.12(13) . 2_566
O35 Ce2 O34 68.85(13) . .
O35 Ce2 O32 98.09(14) . .
O35 Ce2 O15 89.70(13) . 2_566
O35 Ce2 O31 98.41(14) . .
O35 Ce2 W9 84.75(10) . 2_566
O35 Ce2 O36 148.66(13) . .
O35 Ce2 O37 153.82(14) . .
O35 Ce2 C1 167.89(15) . .
O31 Ce2 W4 172.11(10) . 2_566
O31 Ce2 Ce1 124.53(10) . 2_566
O31 Ce2 O29 156.41(13) . 2_566
O31 Ce2 O34 82.21(12) . .
O31 Ce2 O15 139.03(13) . 2_566
O31 Ce2 W9 107.33(10) . 2_566
O31 Ce2 O36 110.38(13) . .
O31 Ce2 O37 72.95(14) . .
O31 Ce2 C1 91.76(15) . .
W9 Ce2 Ce1 91.754(9) 2_566 2_566
O36 Ce2 W4 68.19(9) . 2_566
O36 Ce2 Ce1 118.05(9) . 2_566
O36 Ce2 O29 79.56(12) . 2_566
O36 Ce2 O34 125.85(13) . .
O36 Ce2 W9 97.77(9) . 2_566
O36 Ce2 O37 52.81(13) . .
O36 Ce2 C1 26.40(14) . .
O37 Ce2 W4 100.96(10) . 2_566
O37 Ce2 Ce1 161.19(10) . 2_566
O37 Ce2 O29 126.76(13) . 2_566
O37 Ce2 O34 85.33(13) . .
O37 Ce2 W9 74.84(9) . 2_566
O37 Ce2 C1 26.41(14) . .
C1 Ce2 W4 84.18(11) . 2_566
C1 Ce2 Ce1 142.27(11) . 2_566
C1 Ce2 W9 85.96(11) . 2_566
O7 Si1 O26 109.19(19) . .
O27 Si1 O7 104.7(2) . .
O27 Si1 O26 112.0(2) . .
O27 Si1 O28 112.8(2) . .
O28 Si1 O7 109.1(2) . .
O28 Si1 O26 108.96(19) . .
W4 O29 Ce1 117.77(17) . .
W4 O29 Ce2 105.69(16) . 2_566
Ce1 O29 Ce2 100.88(13) . 2_566
W4 O8 W1 156.1(2) . .
W8 O18 Na6 132.1(2) . 2_566
W8 O18 Na2 108.1(2) . 2_575
Na6 O18 Na2 117.07(19) 2_566 2_575
Ce1 O34 Ce2 100.98(14) . .
W9 O34 Ce1 117.94(16) 2_566 .
W9 O34 Ce2 104.45(15) 2_566 .
W1 O7 W3 91.59(13) . .
W1 O7 W2 92.10(13) . .
Si1 O7 W1 127.4(2) . .
Si1 O7 W3 122.20(19) . .
Si1 O7 W2 122.4(2) . .
W2 O7 W3 91.44(12) . .
W4 O26 W5 90.38(12) . .
W4 O26 Ce1 97.00(12) . .
W5 O26 Ce1 92.67(12) . .
Si1 O26 W4 124.1(2) . .
Si1 O26 W5 123.79(19) . .
Si1 O26 Ce1 120.66(19) . .
W2 O9 W5 148.2(2) . .
W4 O25 W5 122.12(18) . .
W7 O32 Ce2 136.4(2) . .
W3 O5 Na2 104.80(19) . 2_575
W3 O5 Na2 134.0(2) . .
Na2 O5 Na2 114.17(18) . 2_575
W3 O12 W8 147.1(2) . .
W5 O30 Ce1 122.67(19) . .
W9 O17 W8 121.66(19) . .
W9 O13 W1 157.2(2) . .
W3 O11 W7 149.6(2) . .
W1 O6 W3 120.6(2) . .
W6 O27 W7 93.69(13) . .
Si1 O27 W6 130.0(2) . .
Si1 O27 W7 129.2(2) . .
W2 O10 W6 146.9(2) . .
W1 O2 W2 119.1(2) . .
W4 O15 Ce2 104.89(16) . 2_566
W9 O15 W4 145.1(2) . .
W9 O15 Ce2 105.16(15) . 2_566
W7 O21 W6 116.65(18) . .
Ce1 O35 Ce1 108.78(15) 2_566 .
Ce2 O35 Ce1 120.23(17) . .
Ce2 O35 Ce1 119.75(17) . 2_566
Si1 O28 Ce1 120.68(19) . 2_566
Si1 O28 W9 124.30(19) . .
Si1 O28 W8 123.70(19) . .
W9 O28 Ce1 96.71(12) . 2_566
W9 O28 W8 90.51(12) . .
W8 O28 Ce1 92.64(12) . 2_566
W6 O31 Ce2 135.1(2) . .
W6 O23 W5 155.9(2) . .
O34 W9 Ce2 43.62(10) 2_566 2_566
O34 W9 O15 82.77(15) 2_566 .
O34 W9 O28 78.82(14) 2_566 .
O17 W9 Ce2 136.84(12) . 2_566
O17 W9 O34 93.25(16) . 2_566
O17 W9 O15 161.22(15) . .
O17 W9 O28 74.45(14) . .
O13 W9 Ce2 127.20(11) . 2_566
O13 W9 O34 159.15(16) . 2_566
O13 W9 O17 92.24(16) . .
O13 W9 O15 85.58(15) . .
O13 W9 O28 83.33(15) . .
O15 W9 Ce2 41.62(11) . 2_566
O15 W9 O28 86.77(14) . .
O28 W9 Ce2 91.71(9) . 2_566
O16 W9 Ce2 93.40(13) . 2_566
O16 W9 O34 100.35(17) . 2_566
O16 W9 O17 97.22(17) . .
O16 W9 O13 98.89(18) . .
O16 W9 O15 101.55(16) . .
O16 W9 O28 171.51(15) . .
O18 W8 Ce1 131.35(13) . 2_566
O18 W8 O12 98.71(17) . .
O18 W8 O17 98.40(17) . .
O18 W8 O28 171.34(15) . .
O18 W8 O19 102.55(17) . .
O18 W8 O33 100.84(17) . .
O12 W8 Ce1 129.80(11) . 2_566
O12 W8 O17 87.61(15) . .
O12 W8 O28 83.75(14) . .
O17 W8 Ce1 82.29(11) . 2_566
O17 W8 O28 73.33(14) . .
O28 W8 Ce1 46.24(9) . 2_566
O19 W8 Ce1 87.41(12) . 2_566
O19 W8 O12 84.58(16) . .
O19 W8 O17 158.51(15) . .
O19 W8 O28 85.91(14) . .
O33 W8 Ce1 31.05(11) . 2_566
O33 W8 O12 160.29(16) . .
O33 W8 O17 91.98(16) . .
O33 W8 O28 77.28(14) . .
O33 W8 O19 88.75(17) . .
W3 O4 W2 120.81(19) . .
C1 O36 Ce2 95.3(3) . .
W8 O19 W7 156.0(2) . .
C1 O37 Ce2 93.7(3) . .
O36 C1 Ce2 58.3(3) . .
O36 C1 C2 120.6(5) . .
O37 C1 Ce2 59.9(3) . .
O37 C1 O36 118.2(5) . .
O37 C1 C2 121.2(5) . .
C2 C1 Ce2 178.9(4) . .
C1 C2 C3 112.6(5) . .
C5 C4 C3 111.0(6) . .
C2 C3 C4 114.2(6) . .
N1 C6 C5 112.4(6) . .
C4 C5 C6 114.1(6) . .
OW6 Na7 OW6 180.0 . 2_656
OW6 Na7 OW5 92.25(16) . 2_656
OW6 Na7 OW5 87.75(16) 2_656 2_656
OW6 Na7 OW5 87.75(16) . .
OW6 Na7 OW5 92.25(16) 2_656 .
OW6 Na7 Na6 103.83(12) . .
OW6 Na7 Na6 76.17(12) . 2_656
OW6 Na7 Na6 103.83(12) 2_656 2_656
OW6 Na7 Na6 76.17(12) 2_656 .
OW7 Na7 OW6 83.07(15) 2_656 .
OW7 Na7 OW6 83.07(15) . 2_656
OW7 Na7 OW6 96.93(15) 2_656 2_656
OW7 Na7 OW6 96.93(15) . .
OW7 Na7 OW7 180.0 . 2_656
OW7 Na7 OW5 86.41(15) . 2_656
OW7 Na7 OW5 93.59(15) . .
OW7 Na7 OW5 93.59(15) 2_656 2_656
OW7 Na7 OW5 86.41(15) 2_656 .
OW7 Na7 Na6 136.41(12) . 2_656
OW7 Na7 Na6 43.59(12) 2_656 2_656
OW7 Na7 Na6 43.59(12) . .
OW7 Na7 Na6 136.41(12) 2_656 .
OW5 Na7 OW5 180.0(2) 2_656 .
OW5 Na7 Na6 43.87(11) 2_656 .
OW5 Na7 Na6 136.13(11) . .
OW5 Na7 Na6 136.13(11) 2_656 2_656
OW5 Na7 Na6 43.87(11) . 2_656
Na6 Na7 Na6 180.0 . 2_656
Na7 OW7 Na6 93.92(16) . .
Na6 OW5 Na7 89.87(16) 2_656 .
O18 Na6 Na7 86.49(12) 2_566 .
OW7 Na6 O18 87.24(16) . 2_566
OW7 Na6 Na7 42.50(11) . .
OW7 Na6 OW5 87.68(18) . 2_656
OW7 Na6 OW9 172.4(2) . .
OW7 Na6 OW8 90.50(18) . .
OW5 Na6 O18 76.29(16) 2_656 2_566
OW5 Na6 Na7 46.26(13) 2_656 .
OW5 Na6 OW9 93.6(2) 2_656 .
OW5 Na6 OW8 97.57(17) 2_656 .
OW9 Na6 O18 100.4(2) . 2_566
OW9 Na6 Na7 136.74(19) . .
OW9 Na6 OW8 81.9(2) . .
OW10 Na6 O18 88.91(18) . 2_566
OW10 Na6 Na7 127.73(17) . .
OW10 Na6 OW7 85.30(19) . .
OW10 Na6 OW5 163.9(2) . 2_656
OW10 Na6 OW9 95.3(2) . .
OW10 Na6 OW8 96.96(19) . .
OW8 Na6 O18 173.52(19) . 2_566
OW8 Na6 Na7 87.74(14) . .
O18 Na2 O5 109.2(2) 2_575 2_575
O5 Na2 O18 165.2(3) . 2_575
O5 Na2 O5 65.83(18) . 2_575
O5 Na2 OW1 119.1(3) . .
O5 Na2 OW11 86.9(3) . 1_564
OW1 Na2 O18 75.6(2) . 2_575
OW1 Na2 O5 119.2(3) . 2_575
OW1 Na2 OW11 75.6(3) . 1_564
OW11 Na2 O18 96.5(3) 1_564 2_575
OW11 Na2 O5 152.6(3) 1_564 2_575
OW3 OW11 Na2 99.8(12) . 1_546
O9 W2 O7 83.84(14) . .
O9 W2 O2 86.08(16) . .
O9 W2 O4 156.96(16) . .
O10 W2 O7 87.15(15) . .
O10 W2 O9 91.42(17) . .
O10 W2 O2 160.20(16) . .
O10 W2 O4 91.20(17) . .
O2 W2 O7 73.05(14) . .
O3 W2 O7 168.32(17) . .
O3 W2 O9 102.38(17) . .
O3 W2 O10 102.42(18) . .
O3 W2 O2 97.30(18) . .
O3 W2 O4 99.40(17) . .
O4 W2 O7 73.43(14) . .
O4 W2 O2 83.76(16) . .
OW11 OW3 OW4 146.9(15) . .
W8 O33 Ce1 123.74(18) . 2_566

loop_
_geom_bond_atom_site_label_1
_geom_bond_atom_site_label_2
_geom_bond_distance
_geom_bond_site_symmetry_2
W4 Ce1 3.6923(4) .
W4 Ce2 3.5013(4) 2_566
W4 O29 1.894(4) .
W4 O8 1.882(4) .
W4 O26 2.367(4) .
W4 O25 1.897(4) .
W4 O15 1.995(4) .
W4 O14 1.716(4) .
W5 Ce1 3.5782(4) .
W5 O26 2.384(4) .
W5 O9 1.973(4) .
W5 O25 1.954(4) .
W5 O30 1.815(4) .
W5 O23 1.902(4) .
W5 O24 1.723(4) .
W1 O8 1.953(4) .
W1 O7 2.314(4) .
W1 O13 1.939(4) .
W1 O6 1.860(4) .
W1 O2 1.889(4) .
W1 O1 1.726(4) .
W3 O7 2.349(4) .
W3 O5 1.722(4) .
W3 O12 1.901(4) .
W3 O11 1.836(4) .
W3 O6 1.987(4) .
W3 O4 1.921(4) .
W6 O27 2.225(4) .
W6 O10 2.060(4) .
W6 O21 1.938(4) .
W6 O31 1.806(4) .
W6 O23 1.891(4) .
W6 O22 1.727(4) .
W7 O32 1.819(4) .
W7 O11 2.031(4) .
W7 O20 1.718(4) .
W7 O27 2.279(4) .
W7 O21 1.924(4) .
W7 O19 1.915(4) .
Ce1 Ce1 3.6155(6) 2_566
Ce1 O29 2.407(4) .
Ce1 O34 2.417(4) .
Ce1 O26 2.560(4) .
Ce1 O30 2.255(4) .
Ce1 O35 2.232(4) .
Ce1 O35 2.215(4) 2_566
Ce1 O28 2.604(4) 2_566
Ce1 W8 3.6024(4) 2_566
Ce1 O33 2.234(4) 2_566
Ce2 W4 3.5013(4) 2_566
Ce2 Ce1 3.7658(4) 2_566
Ce2 O29 2.477(4) 2_566
Ce2 O34 2.495(4) .
Ce2 O32 2.255(4) .
Ce2 O15 2.410(4) 2_566
Ce2 O35 2.139(4) .
Ce2 O31 2.286(4) .
Ce2 W9 3.5019(4) 2_566
Ce2 O36 2.441(4) .
Ce2 O37 2.475(4) .
Ce2 C1 2.855(6) .
Si1 O7 1.644(4) .
Si1 O26 1.647(4) .
Si1 O27 1.617(4) .
Si1 O28 1.642(4) .
O29 Ce2 2.477(4) 2_566
O18 W8 1.730(4) .
O18 Na6 2.525(5) 2_566
O18 Na2 2.865(6) 2_575
O34 W9 1.912(4) 2_566
O7 W2 2.343(3) .
O9 W2 1.880(4) .
O5 Na2 2.674(7) .
O5 Na2 3.005(7) 2_575
O12 W8 1.950(4) .
O17 W9 1.897(4) .
O17 W8 1.958(4) .
O13 W9 1.866(4) .
O10 W2 1.833(4) .
O2 W2 2.000(4) .
O15 Ce2 2.410(4) 2_566
O15 W9 1.988(4) .
O35 Ce1 2.215(4) 2_566
O3 W2 1.720(4) .
O28 Ce1 2.604(4) 2_566
O28 W9 2.368(4) .
O28 W8 2.372(3) .
W9 Ce2 3.5019(4) 2_566
W9 O34 1.912(4) 2_566
W9 O16 1.711(4) .
W8 Ce1 3.6024(4) 2_566
W8 O19 1.894(4) .
W8 O33 1.845(4) .
O4 W2 1.942(4) .
O36 C1 1.275(7) .
O37 C1 1.273(7) .
C1 C2 1.486(8) .
C2 C3 1.516(9) .
C4 C3 1.550(10) .
C4 C5 1.508(10) .
C6 C5 1.523(10) .
C6 N1 1.481(9) .
Na7 OW6 2.350(4) 2_656
Na7 OW6 2.350(4) .
Na7 OW7 2.319(4) .
Na7 OW7 2.319(4) 2_656
Na7 OW5 2.475(5) .
Na7 OW5 2.474(5) 2_656
Na7 Na6 3.425(3) .
Na7 Na6 3.425(3) 2_656
OW7 Na6 2.367(5) .
OW5 Na6 2.374(5) 2_656
Na6 O18 2.525(5) 2_566
Na6 OW5 2.374(5) 2_656
Na6 OW9 2.386(7) .
Na6 OW10 2.316(5) .
Na6 OW8 2.496(5) .
Na2 O18 2.865(6) 2_575
Na2 O5 3.005(7) 2_575
Na2 OW1 2.701(8) .
Na2 OW11 2.737(11) 1_564
OW11 Na2 2.737(11) 1_546
OW11 OW3 1.10(2) .
OW4 OW3 1.72(2) .
O33 Ce1 2.234(4) 2_566
